data_2100998
loop_
_publ_author_name
'Li, H.'
'Kennedy, S. D.'
'Goldstein, B. M.'

_publ_section_title
;
 Solid-state and solution conformations of isotiazofurin:
 crystallographic, computational and ^1^H NMR studies
;
_journal_issue 4
_journal_name_full 'Acta Crystallographica Section B'
_journal_page_first 729
_journal_page_last 738
_journal_paper_doi 10.1107/S0108768193001053
_journal_volume 49
_journal_year 1993
_chemical_formula_sum 'C9 H12 N2 O5 S'
_chemical_formula_weight 260.3
_space_group_IT_number 19
_symmetry_cell_setting orthorhombic
_symmetry_space_group_name_Hall 'P 2ac 2ab'
_symmetry_space_group_name_H-M 'P 21 21 21'
_cell_angle_alpha 90.0
_cell_angle_beta 90.0
_cell_angle_gamma 90.0
_cell_formula_units_Z 4
_cell_length_a 6.7330(10)
_cell_length_b 6.8310(10)
_cell_length_c 24.486(2)
_cell_volume 1126.2(3)
_diffrn_radiation_type CuK\a
_diffrn_radiation_wavelength 1.54178
_exptl_crystal_density_diffrn 1.63
_cod_data_source_file gr0211.cif
_cod_data_source_block gr0211a
_cod_original_cell_volume 1059.3
_cod_database_code 2100998

loop_
_symmetry_equiv_pos_as_xyz
x,y,z
1/2-x,-y,1/2+z
-x,1/2+y,1/2-z
1/2+x,1/2-y,-z

loop_
_atom_site_label
_atom_site_fract_x
_atom_site_fract_y
_atom_site_fract_z
S .91890(10) .63730(10) .46558(2)
C2 .6977(4) .5668(3) .43715(8)
N3 .6559(3) .6480(3) .39011(7)
C4 .8025(3) .7767(3) .37572(8)
C5 .9575(4) .7892(4) .41110(10)
C6 .5678(4) .4253(3) .46612(8)
N6 .4068(4) .3706(4) .43982(9)
O6 .6137(3) .3681(3) .51239(6)
C1' .7755(3) .8924(3) .32417(8)
C2' .6208(3) 1.0554(3) .32863(8)
C3' .6930(3) 1.1991(3) .28518(9)
C4' .9175(3) 1.1850(3) .29139(8)
C5' 1.0076(3) 1.3323(3) .32990(10)
O1' .9574(2) .9890(2) .31047(7)
O2' .4289(2) .9781(2) .32133(7)
O3' .6320(3) 1.1320(2) .23257(7)
O5' 1.2193(2) 1.3266(2) .32822(7)
H(C1') .723(4) .801(4) .2920(10)
H(C2') .634(4) 1.114(4) .3660(10)
H(C3') .640(5) 1.341(4) .2910(10)
H(C4') .986(5) 1.199(4) .2560(10)
H1(C5') .967(5) 1.301(5) .3670(10)
H2(C5') .963(5) 1.463(5) .3220(10)
H(O5') 1.260(5) 1.419(5) .3080(10)
H(O2') .353(5) 1.069(5) .3260(10)
H(O3') .631(7) 1.220(7) .212(2)
H(C5) 1.069(6) .870(5) .4090(10)
H1(N6) .324(7) .285(7) .457(2)
H2(N6) .402(6) .403(6) .407(2)

loop_
_geom_angle_atom_site_label_1
_geom_angle_atom_site_label_2
_geom_angle_atom_site_label_3
_geom_angle
C5 S C2 9.20(10)
S C2 N3 115.2(2)
C2 N3 C4 110.1(2)
N3 C4 C5 115.5(2)
C4 C5 S 110.0(2)
C1' C4 N3 117.9(2)
C1' C4 C5 126.6(2)
C6 C2 N3 124.8(2)
C6 C2 S 120.1(2)
C2 C6 O6 119.8(2)
C2 C6 N6 115.9(2)
O6 C6 N6 124.4(2)

loop_
_geom_bond_atom_site_label_1
_geom_bond_atom_site_label_2
_geom_bond_distance
C4 N3 1.368(3)
N3 C2 1.309(6)
C2 S 1.714(2)
S C5 1.711(3)
C5 C4 1.358(3)
C4 C1' 1.500(3)
C2 C6 1.484(3)
C6 O6 1.237(3)
C5 N3 1.315(3)
C1' C2' 1.529(3)
C2' C3' 1.527(3)
C3' C4' 1.522(3)
C4' C5' 1.506(3)
C4' O1' 1.443(2)
O1' C1' 1.431(2)
C2' O2' 1.407(3)
C3' O3' 1.428(3)
C5' O5' 1.426(3)
